data_7221509
loop_
_publ_author_name
'Schuster, O.'
'Schmidbaur, H.'

_publ_section_title
;
 Crystal structure and ligand mobility in solution
 ofcis-dimethyl-bis(trimethylphosphine)gold(III) complexes
;
_journal_name_full
;
Zeitschrift fuer Naturforschung, Teil B. Anorganische Chemie, Organische 
Chemie (42,1987-)
;
_journal_page_first 1
_journal_page_last 5
_journal_volume 61
_journal_year 2006
_chemical_formula_sum 'C8 H24 Au I P2'
_chemical_name_systematic '(C H3)2 Au (P (C H3)3)2 I'
_space_group_IT_number 63
_symmetry_space_group_name_Hall '-C 2c 2'
_symmetry_space_group_name_H-M 'C m c m'
_cell_angle_alpha 90
_cell_angle_beta 90
_cell_angle_gamma 90
_cell_formula_units_Z 4
_cell_length_a 11.6285
_cell_length_b 19.771
_cell_length_c 7.6701
_cell_volume 1763.410
_citation_journal_id_ASTM ZNBSEN
_cod_data_source_file Schuster_ZNBSEN_2006_797.cif
_cod_data_source_block C8H24Au1I1P2
_cod_original_cell_volume 1763.41
_cod_original_formula_sum 'C8 H24 Au1 I1 P2'
_cod_database_code 7221509

loop_
_symmetry_equiv_pos_as_xyz
x,y,z
-x,-y,z+1/2
x,-y,-z
-x,y,-z+1/2
-x,-y,-z
x,y,-z-1/2
-x,y,z
x,-y,z-1/2
x+1/2,y+1/2,z
-x+1/2,-y+1/2,z+1/2
x+1/2,-y+1/2,-z
-x+1/2,y+1/2,-z+1/2
-x+1/2,-y+1/2,-z
x+1/2,y+1/2,-z-1/2
-x+1/2,y+1/2,z
x+1/2,-y+1/2,z-1/2

loop_
_atom_site_label
_atom_site_type_symbol
_atom_site_fract_x
_atom_site_fract_y
_atom_site_fract_z
_atom_site_occupancy
_atom_site_U_iso_or_equiv
H2 H+1 0.3894 -0.0329 0.8543 0.5 0.0
I1 I-1 0 0.27411 0.75 1 0.0
H8 H+1 0.4017 0.2506 0.8543 0.5 0.0
H4 H+1 0.178 0.1593 0.5799 1 0.0
H7 H+1 0.4017 0.2506 0.6457 0.5 0.0
H9 H+1 0.2833 0.2586 0.75 1 0.0
H6 H+1 0.2885 0.1489 0.4585 1 0.0
C3 C-4 0.3591 0.2368 0.75 1 0.0
H1 H+1 0.3013 0.0143 0.75 1 0.0
C1 C-4 0.379 -0.0049 0.75 1 0.0
C2 C-4 0.2494 0.1336 0.5646 1 0.0
H3 H+1 0.3894 -0.0329 0.6457 0.5 0.0
H5 H+1 0.2313 0.0853 0.5545 1 0.0
Au1 Au+3 0.5 0.07318 0.75 1 0.0
P1 P+3 0.3416 0.14702 0.75 1 0.0
